data_1518785
loop_
_publ_author_name
'Chauvier, Cl\'ement'
'Tlili, Anis'
'Das Neves Gomes, Christophe'
'Thu\'ery, Pierre'
'Cantat, Thibault'

_publ_section_title
;
 Metal-free dehydrogenation of formic acid to H2and CO2using boron-based
 catalysts
;
_journal_issue 5
_journal_name_full 'Chem. Sci.'
_journal_page_first 2938
_journal_paper_doi 10.1039/C5SC00394F
_journal_volume 6
_journal_year 2015
_chemical_formula_sum 'C17 H30 B N3 O4'
_chemical_formula_weight 351.25
_space_group_crystal_system orthorhombic
_space_group_IT_number 19
_space_group_name_Hall 'P 2ac 2ab'
_space_group_name_H-M_alt 'P 21 21 21'
_symmetry_space_group_name_Hall 'P 2ac 2ab'
_symmetry_space_group_name_H-M 'P 21 21 21'
_atom_sites_solution_hydrogens mixed
_audit_creation_method SHELXL-2014
_audit_update_record
;
2014-11-19 deposited with the CCDC.
2015-03-05 downloaded from the CCDC.
;
_cell_angle_alpha 90
_cell_angle_beta 90
_cell_angle_gamma 90
_cell_formula_units_Z 4
_cell_length_a 7.1546(4)
_cell_length_b 12.8526(7)
_cell_length_c 20.4294(6)
_cell_measurement_reflns_used 42486
_cell_measurement_temperature 150(2)
_cell_measurement_theta_max 25.68
_cell_measurement_theta_min 2.55
_cell_volume 1878.59(16)
_computing_cell_refinement 'HKL2000 (Otwinowski & Minor, 1997)'
_computing_data_collection 'COLLECT (Nonius, 1998)'
_computing_data_reduction 'HKL2000 (Otwinowski & Minor, 1997)'
_computing_molecular_graphics 'SHELXTL (Sheldrick, 2008)'
_computing_publication_material 'SHELXTL (Sheldrick, 2008); PLATON (Spek, 2003)'
_computing_structure_refinement 'SHELXL-97 (Sheldrick, 2008)'
_computing_structure_solution 'SHELXT (Sheldrick, 2014)'
_diffrn_ambient_temperature 150(2)
_diffrn_measured_fraction_theta_full 0.995
_diffrn_measured_fraction_theta_max 0.996
_diffrn_measurement_device_type 'Nonius Kappa-CCD area-detector diffractometer'
_diffrn_measurement_method 'two \f and three \w scans with 2\% steps (308 frames)'
_diffrn_radiation_monochromator graphite
_diffrn_radiation_type MoK\a
_diffrn_radiation_wavelength 0.71073
_diffrn_reflns_av_R_equivalents 0.0213
_diffrn_reflns_av_unetI/netI 0.0268
_diffrn_reflns_Laue_measured_fraction_full 0.995
_diffrn_reflns_Laue_measured_fraction_max 0.996
_diffrn_reflns_limit_h_max 8
_diffrn_reflns_limit_h_min -8
_diffrn_reflns_limit_k_max 15
_diffrn_reflns_limit_k_min -15
_diffrn_reflns_limit_l_max 24
_diffrn_reflns_limit_l_min -24
_diffrn_reflns_number 42486
_diffrn_reflns_point_group_measured_fraction_full 0.996
_diffrn_reflns_point_group_measured_fraction_max 0.997
_diffrn_reflns_theta_full 25.242
_diffrn_reflns_theta_max 25.678
_diffrn_reflns_theta_min 2.547
_diffrn_source 'fine-focus sealed tube'
_exptl_absorpt_coefficient_mu 0.087
_exptl_absorpt_correction_type none
_exptl_crystal_colour colourless
_exptl_crystal_density_diffrn 1.242
_exptl_crystal_description irregular
_exptl_crystal_F_000 760
_exptl_crystal_size_max 0.24
_exptl_crystal_size_mid 0.20
_exptl_crystal_size_min 0.17
_refine_diff_density_max 0.162
_refine_diff_density_min -0.131
_refine_diff_density_rms 0.028
_refine_ls_abs_structure_details
;
 Refined as an inversion twin.
;
_refine_ls_abs_structure_Flack 0.1(13)
_refine_ls_extinction_method none
_refine_ls_goodness_of_fit_ref 1.063
_refine_ls_hydrogen_treatment constr
_refine_ls_matrix_type full
_refine_ls_number_parameters 237
_refine_ls_number_reflns 3552
_refine_ls_number_restraints 2
_refine_ls_restrained_S_all 1.068
_refine_ls_R_factor_all 0.0437
_refine_ls_R_factor_gt 0.0378
_refine_ls_shift/su_max 0.000
_refine_ls_shift/su_mean 0.000
_refine_ls_structure_factor_coef Fsqd
_refine_ls_weighting_details 'w=1/[\s^2^(Fo^2^)+(0.0433P)^2^+0.2454P] where P=(Fo^2^+2Fc^2^)/3'
_refine_ls_weighting_scheme calc
_refine_ls_wR_factor_gt 0.0856
_refine_ls_wR_factor_ref 0.0882
_reflns_Friedel_coverage 0.730
_reflns_Friedel_fraction_full 0.998
_reflns_Friedel_fraction_max 0.998
_reflns_number_gt 3234
_reflns_number_total 3552
_reflns_threshold_expression 'I > 2\s(I)'
_cod_data_source_file c5sc00394f2.cif
_cod_data_source_block 5TBDH
_cod_depositor_comments 'Adding full bibliography for 1518784--1518785.cif.'
_cod_database_code 1518785
_shelx_space_group_comment
;
The symmetry employed for this shelxl refinement is uniquely defined
by the following loop, which should always be used as a source of
symmetry information in preference to the above space-group names.
They are only intended as comments.
;
_shelxl_version_number 2014-3

loop_
_space_group_symop_operation_xyz
'x, y, z'
'-x+1/2, -y, z+1/2'
'-x, y+1/2, -z+1/2'
'x+1/2, -y+1/2, -z'

loop_
_atom_site_label
_atom_site_type_symbol
_atom_site_fract_x
_atom_site_fract_y
_atom_site_fract_z
_atom_site_U_iso_or_equiv
_atom_site_adp_type
_atom_site_occupancy
_atom_site_site_symmetry_order
_atom_site_calc_flag
_atom_site_refinement_flags_posn
_atom_site_refinement_flags_adp
_atom_site_refinement_flags_occupancy
O1 O 0.9197(2) 0.50797(12) 0.54621(7) 0.0397(4) Uani 1 1 d . . .
O2 O 0.6733(2) 0.55259(13) 0.48711(9) 0.0504(5) Uani 1 1 d . . .
O3 O 0.9671(2) 0.33144(12) 0.58862(7) 0.0382(4) Uani 1 1 d . . .
O4 O 1.0463(3) 0.18843(15) 0.53600(10) 0.0670(6) Uani 1 1 d . . .
N1 N 0.3254(3) 0.55630(14) 0.42423(9) 0.0405(5) Uani 1 1 d . . .
H1 H 0.4323 0.5315 0.4467 0.049 Uiso 1 1 d R U .
N2 N 0.2248(3) 0.39270(15) 0.39699(10) 0.0450(5) Uani 1 1 d . . .
H2 H 0.3393 0.3697 0.4155 0.054 Uiso 1 1 d R U .
N3 N 0.0350(3) 0.53506(14) 0.37611(9) 0.0375(4) Uani 1 1 d . . .
B1 B 0.9992(3) 0.44747(19) 0.60426(12) 0.0329(5) Uani 1 1 d . . .
C1 C 0.7452(3) 0.50099(18) 0.53028(12) 0.0409(5) Uani 1 1 d . . .
H1A H 0.6691 0.4530 0.5535 0.049 Uiso 1 1 calc R U .
C2 C 1.0697(4) 0.28001(19) 0.54882(12) 0.0496(6) Uani 1 1 d . . .
H2A H 1.1700 0.3154 0.5280 0.060 Uiso 1 1 calc R U .
C3 C 1.2140(3) 0.47996(17) 0.61290(10) 0.0363(5) Uani 1 1 d . . .
H3 H 1.2811 0.4662 0.5708 0.044 Uiso 1 1 calc R U .
C4 C 1.3017(3) 0.4121(2) 0.66683(12) 0.0455(6) Uani 1 1 d . . .
H4A H 1.3129 0.3401 0.6501 0.055 Uiso 1 1 calc R U .
H4B H 1.4298 0.4379 0.6754 0.055 Uiso 1 1 calc R U .
C5 C 1.1960(4) 0.4089(2) 0.73154(12) 0.0508(6) Uani 1 1 d . . .
H5A H 1.2258 0.4727 0.7565 0.061 Uiso 1 1 calc R U .
H5B H 1.2419 0.3488 0.7573 0.061 Uiso 1 1 calc R U .
C6 C 0.9837(4) 0.4002(2) 0.72514(11) 0.0465(6) Uani 1 1 d . . .
H6A H 0.9267 0.4174 0.7679 0.056 Uiso 1 1 calc R U .
H6B H 0.9516 0.3270 0.7151 0.056 Uiso 1 1 calc R U .
C7 C 0.8957(3) 0.47048(18) 0.67249(11) 0.0390(5) Uani 1 1 d . . .
H7 H 0.7611 0.4510 0.6678 0.047 Uiso 1 1 calc R U .
C8 C 0.9072(4) 0.58825(19) 0.68685(13) 0.0492(6) Uani 1 1 d . . .
H8A H 0.8288 0.6255 0.6545 0.059 Uiso 1 1 calc R U .
H8B H 0.8533 0.6013 0.7307 0.059 Uiso 1 1 calc R U .
C9 C 1.1035(4) 0.63398(19) 0.68489(13) 0.0505(6) Uani 1 1 d . . .
H9A H 1.1682 0.6159 0.7262 0.061 Uiso 1 1 calc R U .
H9B H 1.0934 0.7107 0.6830 0.061 Uiso 1 1 calc R U .
C10 C 1.2237(3) 0.59742(18) 0.62759(12) 0.0438(6) Uani 1 1 d . . .
H10A H 1.3554 0.6161 0.6367 0.053 Uiso 1 1 calc R U .
H10B H 1.1849 0.6359 0.5879 0.053 Uiso 1 1 calc R U .
C11 C 0.1935(3) 0.49503(17) 0.39953(10) 0.0343(5) Uani 1 1 d . . .
C12 C 0.3060(4) 0.66831(19) 0.42653(13) 0.0494(6) Uani 1 1 d . . .
H12A H 0.3535 0.6992 0.3854 0.059 Uiso 1 1 calc R U .
H12B H 0.3804 0.6966 0.4633 0.059 Uiso 1 1 calc R U .
C13 C 0.1037(4) 0.69609(18) 0.43547(12) 0.0470(6) Uani 1 1 d . . .
H13A H 0.0884 0.7726 0.4335 0.056 Uiso 1 1 calc R U .
H13B H 0.0602 0.6720 0.4789 0.056 Uiso 1 1 calc R U .
C14 C -0.0115(4) 0.64584(18) 0.38261(11) 0.0429(6) Uani 1 1 d . . .
H14A H -0.1458 0.6532 0.3932 0.052 Uiso 1 1 calc R U .
H14B H 0.0118 0.6816 0.3405 0.052 Uiso 1 1 calc R U .
C15 C -0.1055(4) 0.4712(2) 0.34362(13) 0.0507(6) Uani 1 1 d D . .
H15A H -0.1528 0.5085 0.3047 0.061 Uiso 0.857(7) 1 d R U P
H15B H -0.2111 0.4598 0.3739 0.061 Uiso 0.857(7) 1 d R U P
H15C H -0.2297 0.5024 0.3503 0.061 Uiso 0.143(7) 1 d R U P
H15D H -0.0801 0.4694 0.2959 0.061 Uiso 0.143(7) 1 d R U P
C16A C -0.0269(5) 0.3670(2) 0.32124(16) 0.0502(11) Uani 0.857(7) 1 d . . P
H16A H -0.1305 0.3200 0.3095 0.060 Uiso 0.857(7) 1 d R U P
H16B H 0.0513 0.3765 0.2818 0.060 Uiso 0.857(7) 1 d R U P
C16B C -0.1070(18) 0.3663(10) 0.3713(9) 0.051(6) Uani 0.143(7) 1 d D . P
H16C H -0.1864 0.3228 0.3427 0.061 Uiso 0.143(7) 1 d R U P
H16D H -0.1653 0.3676 0.4152 0.061 Uiso 0.143(7) 1 d R U P
C17 C 0.0851(4) 0.3190(2) 0.37372(14) 0.0569(7) Uani 1 1 d D . .
H17A H 0.1456 0.2553 0.3572 0.068 Uiso 0.857(7) 1 d R U P
H17B H 0.0037 0.2998 0.4109 0.068 Uiso 0.857(7) 1 d R U P
H17C H 0.0761 0.2605 0.4050 0.068 Uiso 0.143(7) 1 d R U P
H17D H 0.1226 0.2908 0.3306 0.068 Uiso 0.143(7) 1 d R U P

loop_
_atom_site_aniso_label
_atom_site_aniso_U_11
_atom_site_aniso_U_22
_atom_site_aniso_U_33
_atom_site_aniso_U_23
_atom_site_aniso_U_13
_atom_site_aniso_U_12
O1 0.0333(8) 0.0407(9) 0.0451(8) 0.0087(7) -0.0066(7) -0.0058(7)
O2 0.0472(10) 0.0429(9) 0.0612(11) 0.0068(8) -0.0182(8) -0.0007(8)
O3 0.0345(8) 0.0320(8) 0.0480(9) -0.0005(7) 0.0055(7) -0.0033(7)
O4 0.0757(14) 0.0409(11) 0.0845(13) -0.0214(10) 0.0331(11) -0.0165(10)
N1 0.0369(10) 0.0367(10) 0.0478(11) 0.0036(8) -0.0096(9) -0.0037(9)
N2 0.0396(11) 0.0337(11) 0.0617(13) 0.0004(9) -0.0121(10) 0.0008(8)
N3 0.0341(10) 0.0348(10) 0.0435(10) -0.0009(8) -0.0065(8) 0.0017(8)
B1 0.0324(13) 0.0287(13) 0.0376(12) 0.0037(10) 0.0002(10) -0.0010(10)
C1 0.0353(12) 0.0362(12) 0.0512(13) 0.0003(10) -0.0056(10) -0.0039(10)
C2 0.0564(17) 0.0434(14) 0.0491(14) -0.0051(11) 0.0170(12) -0.0117(12)
C3 0.0313(12) 0.0391(13) 0.0384(11) 0.0014(9) 0.0021(9) -0.0010(9)
C4 0.0332(13) 0.0493(14) 0.0539(14) 0.0049(11) -0.0066(11) 0.0048(12)
C5 0.0597(17) 0.0472(14) 0.0455(13) 0.0084(11) -0.0103(12) 0.0086(13)
C6 0.0551(16) 0.0434(14) 0.0411(12) 0.0058(11) 0.0122(12) 0.0049(12)
C7 0.0332(12) 0.0355(12) 0.0483(13) 0.0057(10) 0.0093(10) 0.0041(10)
C8 0.0584(16) 0.0382(13) 0.0509(13) 0.0004(11) 0.0122(13) 0.0114(13)
C9 0.0679(18) 0.0328(12) 0.0507(14) -0.0037(10) -0.0050(13) 0.0005(12)
C10 0.0421(14) 0.0395(13) 0.0496(13) 0.0034(11) -0.0057(11) -0.0090(11)
C11 0.0323(11) 0.0363(12) 0.0342(10) 0.0030(9) -0.0024(9) -0.0012(10)
C12 0.0534(15) 0.0365(12) 0.0583(15) 0.0005(11) -0.0118(13) -0.0090(11)
C13 0.0614(16) 0.0341(12) 0.0456(13) -0.0032(10) -0.0018(12) 0.0008(12)
C14 0.0438(14) 0.0368(13) 0.0482(13) 0.0021(10) -0.0006(11) 0.0075(10)
C15 0.0413(14) 0.0519(16) 0.0589(15) -0.0049(12) -0.0188(12) -0.0026(12)
C16A 0.053(2) 0.0372(16) 0.060(2) -0.0027(13) -0.0164(17) -0.0081(14)
C16B 0.043(10) 0.058(12) 0.052(12) -0.012(9) 0.002(9) 0.001(9)
C17 0.0549(16) 0.0375(13) 0.0784(18) -0.0017(13) -0.0200(15) -0.0045(12)

loop_
_atom_type_symbol
_atom_type_description
_atom_type_scat_dispersion_real
_atom_type_scat_dispersion_imag
_atom_type_scat_source
C C 0.0033 0.0016 'International Tables Vol C Tables 4.2.6.8 and 6.1.1.4'
H H 0.0000 0.0000 'International Tables Vol C Tables 4.2.6.8 and 6.1.1.4'
B B 0.0013 0.0007 'International Tables Vol C Tables 4.2.6.8 and 6.1.1.4'
N N 0.0061 0.0033 'International Tables Vol C Tables 4.2.6.8 and 6.1.1.4'
O O 0.0106 0.0060 'International Tables Vol C Tables 4.2.6.8 and 6.1.1.4'

loop_
_geom_angle_atom_site_label_1
_geom_angle_atom_site_label_2
_geom_angle_atom_site_label_3
_geom_angle
C1 O1 B1 121.28(18)
C2 O3 B1 123.11(18)
C11 N1 C12 122.3(2)
C11 N1 H1 123.9
C12 N1 H1 113.4
C11 N2 C17 122.6(2)
C11 N2 H2 115.9
C17 N2 H2 121.3
C11 N3 C15 122.15(19)
C11 N3 C14 122.28(19)
C15 N3 C14 115.55(19)
O1 B1 O3 106.03(16)
O1 B1 C3 108.04(17)
O3 B1 C3 114.66(18)
O1 B1 C7 114.12(18)
O3 B1 C7 106.83(17)
C3 B1 C7 107.36(18)
O2 C1 O1 123.5(2)
O2 C1 H1A 118.2
O1 C1 H1A 118.2
O4 C2 O3 123.9(2)
O4 C2 H2A 118.1
O3 C2 H2A 118.1
C4 C3 C10 113.41(19)
C4 C3 B1 108.80(19)
C10 C3 B1 108.66(18)
C4 C3 H3 108.6
C10 C3 H3 108.6
B1 C3 H3 108.6
C5 C4 C3 115.8(2)
C5 C4 H4A 108.3
C3 C4 H4A 108.3
C5 C4 H4B 108.3
C3 C4 H4B 108.3
H4A C4 H4B 107.4
C4 C5 C6 114.9(2)
C4 C5 H5A 108.5
C6 C5 H5A 108.5
C4 C5 H5B 108.5
C6 C5 H5B 108.5
H5A C5 H5B 107.5
C5 C6 C7 115.0(2)
C5 C6 H6A 108.5
C7 C6 H6A 108.5
C5 C6 H6B 108.5
C7 C6 H6B 108.5
H6A C6 H6B 107.5
C6 C7 C8 114.9(2)
C6 C7 B1 108.07(18)
C8 C7 B1 108.73(18)
C6 C7 H7 108.3
C8 C7 H7 108.3
B1 C7 H7 108.3
C9 C8 C7 115.0(2)
C9 C8 H8A 108.5
C7 C8 H8A 108.5
C9 C8 H8B 108.5
C7 C8 H8B 108.5
H8A C8 H8B 107.5
C8 C9 C10 114.9(2)
C8 C9 H9A 108.5
C10 C9 H9A 108.5
C8 C9 H9B 108.5
C10 C9 H9B 108.5
H9A C9 H9B 107.5
C9 C10 C3 115.2(2)
C9 C10 H10A 108.5
C3 C10 H10A 108.5
C9 C10 H10B 108.5
C3 C10 H10B 108.5
H10A C10 H10B 107.5
N1 C11 N3 120.8(2)
N1 C11 N2 118.7(2)
N3 C11 N2 120.5(2)
N1 C12 C13 109.4(2)
N1 C12 H12A 109.8
C13 C12 H12A 109.8
N1 C12 H12B 109.8
C13 C12 H12B 109.8
H12A C12 H12B 108.2
C12 C13 C14 109.8(2)
C12 C13 H13A 109.7
C14 C13 H13A 109.7
C12 C13 H13B 109.7
C14 C13 H13B 109.7
H13A C13 H13B 108.2
N3 C14 C13 110.94(19)
N3 C14 H14A 109.5
C13 C14 H14A 109.5
N3 C14 H14B 109.5
C13 C14 H14B 109.5
H14A C14 H14B 108.0
N3 C15 C16B 110.4(7)
N3 C15 C16A 112.2(2)
N3 C15 H15A 109.2
C16A C15 H15A 108.2
N3 C15 H15B 109.1
C16A C15 H15B 109.9
H15A C15 H15B 108.3
N3 C15 H15C 109.3
C16B C15 H15C 108.4
N3 C15 H15D 109.5
C16B C15 H15D 111.1
H15C C15 H15D 108.1
C17 C16A C15 110.5(2)
C17 C16A H16A 109.2
C15 C16A H16A 109.5
C17 C16A H16B 109.7
C15 C16A H16B 110.2
H16A C16A H16B 107.7
C15 C16B C17 112.3(9)
C15 C16B H16C 107.3
C17 C16B H16C 108.5
C15 C16B H16D 109.8
C17 C16B H16D 111.2
H16C C16B H16D 107.6
N2 C17 C16A 109.8(2)
N2 C17 C16B 112.0(6)
N2 C17 H17A 110.5
C16A C17 H17A 109.7
N2 C17 H17B 108.4
C16A C17 H17B 110.1
H17A C17 H17B 108.3
N2 C17 H17C 109.2
C16B C17 H17C 105.6
N2 C17 H17D 110.0
C16B C17 H17D 111.5
H17C C17 H17D 108.3

loop_
_geom_bond_atom_site_label_1
_geom_bond_atom_site_label_2
_geom_bond_distance
O1 C1 1.293(3)
O1 B1 1.528(3)
O2 C1 1.218(3)
O3 C2 1.279(3)
O3 B1 1.542(3)
O4 C2 1.217(3)
N1 C11 1.329(3)
N1 C12 1.447(3)
N1 H1 0.9472
N2 C11 1.335(3)
N2 C17 1.456(3)
N2 H2 0.9493
N3 C11 1.334(3)
N3 C15 1.458(3)
N3 C14 1.468(3)
B1 C3 1.603(3)
B1 C7 1.606(3)
C1 H1A 0.9500
C2 H2A 0.9500
C3 C4 1.539(3)
C3 C10 1.541(3)
C3 H3 1.0000
C4 C5 1.523(3)
C4 H4A 0.9900
C4 H4B 0.9900
C5 C6 1.529(4)
C5 H5A 0.9900
C5 H5B 0.9900
C6 C7 1.539(3)
C6 H6A 0.9900
C6 H6B 0.9900
C7 C8 1.544(3)
C7 H7 1.0000
C8 C9 1.523(4)
C8 H8A 0.9900
C8 H8B 0.9900
C9 C10 1.527(4)
C9 H9A 0.9900
C9 H9B 0.9900
C10 H10A 0.9900
C10 H10B 0.9900
C12 C13 1.502(4)
C12 H12A 0.9900
C12 H12B 0.9900
C13 C14 1.504(3)
C13 H13A 0.9900
C13 H13B 0.9900
C14 H14A 0.9900
C14 H14B 0.9900
C15 C16B 1.462(11)
C15 C16A 1.522(4)
C15 H15A 0.9893
C15 H15B 0.9868
C15 H15C 0.9843
C15 H15D 0.9909
C16A C17 1.474(4)
C16A H16A 0.9852
C16A H16B 0.9889
C16B C17 1.503(11)
C16B H16C 0.9873
C16B H16D 0.9901
C17 H17A 0.9864
C17 H17B 0.9883
C17 H17C 0.9885
C17 H17D 0.9902

loop_
_geom_hbond_atom_site_label_D
_geom_hbond_atom_site_label_H
_geom_hbond_atom_site_label_A
_geom_hbond_distance_DH
_geom_hbond_distance_HA
_geom_hbond_distance_DA
_geom_hbond_angle_DHA
_geom_hbond_site_symmetry_A
N1 H1 O2 0.95 1.93 2.801(2) 151.8 .
N2 H2 O4 0.95 1.93 2.873(3) 170.4 4_456
